data_1521503
loop_
_publ_author_name
'Li, Y.-P.'
'Burns, P.C.'

_publ_section_title
;
 Investigations of crystal-chemical variability in lead uranyl oxide
 hydrates. I. Curite
;
_journal_name_full 'Canadian Mineralogist'
_journal_page_first 727
_journal_page_last 735
_journal_volume 38
_journal_year 2000
_chemical_formula_sum 'H9.768 O32 Pb3.116 U8'
_chemical_name_systematic 'Pb3.116 (H2 O)2 ((U O2)4 O4.116 (O H)2.884)2'
_space_group_IT_number 62
_symmetry_space_group_name_Hall '-P 2c 2n'
_symmetry_space_group_name_H-M 'P n a m'
_cell_angle_alpha 90
_cell_angle_beta 90
_cell_angle_gamma 90
_cell_formula_units_Z 2
_cell_length_a 12.554
_cell_length_b 13.019
_cell_length_c 8.391
_cell_volume 1371.429
_citation_journal_id_ASTM CAMIA6
_cod_data_source_file Li_CAMIA6_2000_978.cif
_cod_data_source_block H9.768O32Pb3.116U8
_cod_original_sg_symbol_Hall '-P 2ac 2n (-x,z,y)'
_cod_database_code 1521503

loop_
_symmetry_equiv_pos_as_xyz
x,y,z
-x+1/2,y+1/2,-z
x+1/2,-y+1/2,-z+1/2
-x,-y,z+1/2
-x,-y,-z
x-1/2,-y-1/2,z
-x-1/2,y-1/2,z-1/2
x,y,-z-1/2

loop_
_atom_site_label
_atom_site_type_symbol
_atom_site_fract_x
_atom_site_fract_y
_atom_site_fract_z
_atom_site_occupancy
_atom_site_U_iso_or_equiv
O5 O-2 0.066 0.116 0.25 1 0.0
O8 O-2 0.18 0.492 0.25 1 0.0
O10 O-2 0.1532 0.903 0.25 1 0.0
O9 O-2 0.204 0.709 0.25 1 0.0
O6 O-2 0.2577 0.255 0.25 1 0.0
U3 U+6 0.3021 0.2852 -0.0131 1 0.0
O7 O-2 0.35 0.036 0.25 1 0.0
O4 O-2 0.0642 0.7289 -0.015 1 0.0
U1 U+6 0.2097 0.0762 0.25 1 0.0
O2 O-2 0.1681 0.3402 -0.035 1 0.0
O3 O-2 0 0.5 0 1 0.0
U2 U+6 0.1962 0.0652 0.75 1 0.0
Pb2 Pb+2 0.0177 0.3779 0.75 0.622 0.0
Pb1 Pb+2 0.0654 0.3315 0.25 0.936 0.0
O12 O-2 0.3747 0.4366 0.08 1 0.0
O1 O-2 0.2286 0.1245 0.0047 1 0.0
O11 O-2 0.433 0.632 0.25 1 0.0
